data_7055483
loop_
_publ_author_name
'Fern\'andez, Bel\'en'
'G\'omez-V\'ilchez, Alejandro'
'S\'anchez-Gonz\'alez, Cristina'
'Bay\'on, Jakelhyne'
'San Sebasti\'an, Eider'
'G\'omez-Ruiz, Santiago'
'L\'opez-Chaves, Carlos'
'Aranda, Pilar'
'Llopis, Juan'
'Rodr\'iguez-Di\'eguez, Antonio'

_publ_section_title
;
 Novel anti-diabetic and luminescent coordination compounds based on
 vanadium
;
_journal_issue 6
_journal_name_full 'New J. Chem.'
_journal_page_first 5387
_journal_paper_doi 10.1039/C5NJ02907D
_journal_volume 40
_journal_year 2016
_chemical_formula_sum 'C16 H20 N4 O10 V'
_chemical_formula_weight 479.30
_chemical_name_systematic
;
 ?
;
_space_group_crystal_system triclinic
_space_group_IT_number 2
_space_group_name_Hall '-P 1'
_space_group_name_H-M_alt 'P -1'
_symmetry_space_group_name_Hall '-P 1'
_symmetry_space_group_name_H-M 'P -1'
_atom_sites_solution_hydrogens mixed
_audit_creation_method SHELXL-2014
_audit_update_record
;
2015-10-17 deposited with the CCDC.
2016-04-06 downloaded from the CCDC.
;
_cell_angle_alpha 70.6580(10)
_cell_angle_beta 76.2030(10)
_cell_angle_gamma 86.5320(10)
_cell_formula_units_Z 2
_cell_length_a 6.7527(2)
_cell_length_b 12.1817(4)
_cell_length_c 13.4598(5)
_cell_measurement_reflns_used 11379
_cell_measurement_temperature 100(2)
_cell_measurement_theta_max 28.71
_cell_measurement_theta_min 2.79
_cell_volume 1014.35(6)
_computing_cell_refinement 'Bruker Apex II'
_computing_data_collection 'Bruker ApexII'
_computing_data_reduction 'Bruker Apex II'
_computing_molecular_graphics 'SHELXL-2014 (Sheldrick, 2014)'
_computing_publication_material 'SHELXL-2014 (Sheldrick, 2014)'
_computing_structure_refinement 'SHELXL-2014 (Sheldrick, 2014)'
_computing_structure_solution 'SHELXL-2014 (Sheldrick, 2014)'
_diffrn_ambient_temperature 100(2)
_diffrn_measured_fraction_theta_full 0.999
_diffrn_measured_fraction_theta_max 0.995
_diffrn_measurement_device_type 'Bruker D8 Venture'
_diffrn_measurement_method 'Phi and Omega Scans'
_diffrn_radiation_type MoK\a
_diffrn_radiation_wavelength 0.71073
_diffrn_reflns_av_R_equivalents 0.0259
_diffrn_reflns_av_unetI/netI 0.0232
_diffrn_reflns_Laue_measured_fraction_full 0.999
_diffrn_reflns_Laue_measured_fraction_max 0.995
_diffrn_reflns_limit_h_max 9
_diffrn_reflns_limit_h_min -8
_diffrn_reflns_limit_k_max 16
_diffrn_reflns_limit_k_min -16
_diffrn_reflns_limit_l_max 17
_diffrn_reflns_limit_l_min -18
_diffrn_reflns_number 20246
_diffrn_reflns_point_group_measured_fraction_full 0.999
_diffrn_reflns_point_group_measured_fraction_max 0.995
_diffrn_reflns_theta_full 25.242
_diffrn_reflns_theta_max 28.736
_diffrn_reflns_theta_min 2.788
_diffrn_source 'fine-focus sealed tube'
_exptl_absorpt_coefficient_mu 0.552
_exptl_absorpt_correction_T_max 0.7458
_exptl_absorpt_correction_T_min 0.6902
_exptl_absorpt_correction_type empirical
_exptl_absorpt_process_details 'Bruker SADABS (Bruker, 1999)'
_exptl_crystal_colour Blue
_exptl_crystal_density_diffrn 1.569
_exptl_crystal_description Prismatic
_exptl_crystal_F_000 494
_exptl_crystal_size_max 0.18
_exptl_crystal_size_mid 0.14
_exptl_crystal_size_min 0.14
_refine_diff_density_max 0.375
_refine_diff_density_min -0.462
_refine_diff_density_rms 0.057
_refine_ls_extinction_method none
_refine_ls_goodness_of_fit_ref 1.052
_refine_ls_hydrogen_treatment constr
_refine_ls_matrix_type full
_refine_ls_number_parameters 280
_refine_ls_number_reflns 5240
_refine_ls_number_restraints 0
_refine_ls_restrained_S_all 1.052
_refine_ls_R_factor_all 0.0348
_refine_ls_R_factor_gt 0.0283
_refine_ls_shift/su_max 0.000
_refine_ls_shift/su_mean 0.000
_refine_ls_structure_factor_coef Fsqd
_refine_ls_weighting_details 'w=1/[\s^2^(Fo^2^)+(0.0297P)^2^+0.6719P] where P=(Fo^2^+2Fc^2^)/3'
_refine_ls_weighting_scheme calc
_refine_ls_wR_factor_gt 0.0685
_refine_ls_wR_factor_ref 0.0715
_reflns_Friedel_coverage 0.000
_reflns_number_gt 4622
_reflns_number_total 5240
_reflns_threshold_expression 'I > 2\s(I)'
_cod_data_source_file c5nj02907d2.cif
_cod_data_source_block Compound1
_cod_depositor_comments
;
The following automatic conversions were performed:

'_exptl_absorpt_correction_type' value 'Empirical' changed to
'empirical' according to
/usr/data/users/saulius/crontab/automatic-downloads/rss-feeds/RSC/lib/dictionaries/cif_core.dic
dictionary named 'cif_core.dic' version 2.4.2 from 2011-04-26.

Automatic conversion script
Id: cif_fix_values 4268 2015-11-12 08:31:59Z antanas 

 Adding full bibliography for 7055483--7055484.cif.
;
_cod_database_code 7055483
_shelx_space_group_comment
;
The symmetry employed for this shelxl refinement is uniquely defined
by the following loop, which should always be used as a source of
symmetry information in preference to the above space-group names.
They are only intended as comments.
;
_shelxl_version_number 2014-3

loop_
_space_group_symop_operation_xyz
'x, y, z'
'-x, -y, -z'

loop_
_atom_site_label
_atom_site_type_symbol
_atom_site_fract_x
_atom_site_fract_y
_atom_site_fract_z
_atom_site_U_iso_or_equiv
_atom_site_adp_type
_atom_site_occupancy
_atom_site_site_symmetry_order
_atom_site_calc_flag
_atom_site_refinement_flags_posn
_atom_site_refinement_flags_adp
V1 V 0.16822(3) 0.24384(2) 0.37168(2) 0.00698(6) Uani 1 1 d . .
C1A C -0.20418(19) 0.12587(11) 0.50407(10) 0.0086(2) Uani 1 1 d . .
C1B C -0.03820(18) 0.40800(11) 0.20357(10) 0.0086(2) Uani 1 1 d . .
C2A C -0.14929(19) 0.08110(11) 0.41041(10) 0.0086(2) Uani 1 1 d . .
C2B C 0.16529(19) 0.37836(11) 0.14689(10) 0.0086(2) Uani 1 1 d . .
C3A C 0.04641(19) 0.05556(11) 0.26670(10) 0.0096(2) Uani 1 1 d . .
C3B C 0.46687(18) 0.30488(11) 0.13060(10) 0.0089(2) Uani 1 1 d . .
C4A C 0.2049(2) 0.05148(12) 0.17922(11) 0.0139(3) Uani 1 1 d . .
H4A H 0.3285 0.0907 0.1631 0.017 Uiso 1 1 calc R U
C4B C 0.64786(19) 0.24718(11) 0.14565(11) 0.0119(2) Uani 1 1 d . .
H4B H 0.6706 0.2108 0.2144 0.014 Uiso 1 1 calc R U
C5A C 0.1693(2) -0.01350(12) 0.11793(11) 0.0166(3) Uani 1 1 d . .
H5A H 0.2713 -0.0178 0.0592 0.020 Uiso 1 1 calc R U
C5B C 0.7921(2) 0.24653(12) 0.05337(11) 0.0140(3) Uani 1 1 d . .
H5B H 0.9139 0.2084 0.0606 0.017 Uiso 1 1 calc R U
C6A C -0.0176(2) -0.07330(12) 0.14218(11) 0.0165(3) Uani 1 1 d . .
H6A H -0.0364 -0.1149 0.0982 0.020 Uiso 1 1 calc R U
C6B C 0.7593(2) 0.30208(12) -0.05126(11) 0.0147(3) Uani 1 1 d . .
H6B H 0.8605 0.3000 -0.1111 0.018 Uiso 1 1 calc R U
C7A C -0.1737(2) -0.07194(12) 0.22948(11) 0.0139(3) Uani 1 1 d . .
H7A H -0.2965 -0.1120 0.2458 0.017 Uiso 1 1 calc R U
C7B C 0.5809(2) 0.35955(12) -0.06726(10) 0.0137(3) Uani 1 1 d . .
H7B H 0.5592 0.3962 -0.1362 0.016 Uiso 1 1 calc R U
C8A C -0.13711(19) -0.00717(11) 0.29164(10) 0.0098(2) Uani 1 1 d . .
C8B C 0.43475(19) 0.35953(11) 0.02601(10) 0.0098(2) Uani 1 1 d . .
N1A N 0.03310(16) 0.11153(9) 0.34266(8) 0.0087(2) Uani 1 1 d . .
N1B N 0.29276(16) 0.31783(9) 0.20528(8) 0.0083(2) Uani 1 1 d . .
N2A N -0.25671(16) 0.01137(9) 0.38310(8) 0.0090(2) Uani 1 1 d . .
H2A H -0.3775 -0.0166 0.4163 0.011 Uiso 1 1 calc R U
N2B N 0.24201(16) 0.40555(10) 0.03982(8) 0.0103(2) Uani 1 1 d . .
H2B H 0.1825 0.4443 -0.0106 0.012 Uiso 1 1 calc R U
O1 O 0.37022(14) 0.18173(8) 0.40205(7) 0.01181(18) Uani 1 1 d . .
O1A O -0.06329(13) 0.19198(8) 0.50483(7) 0.00975(17) Uani 1 1 d . .
O1B O -0.07520(13) 0.35748(8) 0.30542(7) 0.00995(18) Uani 1 1 d . .
O1W O 0.20725(14) 0.38795(8) 0.41361(7) 0.01165(18) Uani 1 1 d . .
H1W1 H 0.1487 0.4547 0.3903 0.014 Uiso 1 1 d R U
H2W1 H 0.3302 0.4004 0.4198 0.014 Uiso 1 1 d R U
O2A O -0.36754(14) 0.09947(8) 0.57199(7) 0.01094(18) Uani 1 1 d . .
O2B O -0.14974(14) 0.47674(8) 0.15183(7) 0.01153(18) Uani 1 1 d . .
O2W O 0.56787(14) 0.42106(9) 0.43230(8) 0.0162(2) Uani 1 1 d . .
H1W2 H 0.6692 0.3956 0.3926 0.019 Uiso 1 1 d R U
H2W2 H 0.5800 0.3875 0.4989 0.019 Uiso 1 1 d R U
O3W O 0.03223(15) 0.60278(9) 0.36727(8) 0.0170(2) Uani 1 1 d . .
H1W3 H -0.0513 0.6232 0.3228 0.020 Uiso 1 1 d R U
H2W3 H -0.0318 0.6179 0.4237 0.020 Uiso 1 1 d R U
O4W O -0.40299(15) 0.29255(9) 0.65056(9) 0.0199(2) Uani 1 1 d . .
H1W4 H -0.3819 0.2238 0.6404 0.024 Uiso 1 1 d R U
H2W4 H -0.2876 0.3133 0.6543 0.024 Uiso 1 1 d R U
O5W O -0.22407(15) 0.66321(9) 0.23180(8) 0.0171(2) Uani 1 1 d . .
H1W5 H -0.2383 0.5990 0.2133 0.021 Uiso 1 1 d R U
H2W5 H -0.3431 0.6748 0.2625 0.021 Uiso 1 1 d R U

loop_
_atom_site_aniso_label
_atom_site_aniso_U_11
_atom_site_aniso_U_22
_atom_site_aniso_U_33
_atom_site_aniso_U_23
_atom_site_aniso_U_13
_atom_site_aniso_U_12
V1 0.00558(10) 0.00880(10) 0.00655(10) -0.00246(7) -0.00165(7) 0.00099(7)
C1A 0.0091(5) 0.0083(5) 0.0078(5) -0.0017(4) -0.0025(4) 0.0019(4)
C1B 0.0080(5) 0.0095(6) 0.0098(5) -0.0047(4) -0.0025(4) 0.0007(4)
C2A 0.0085(5) 0.0084(5) 0.0084(5) -0.0020(4) -0.0023(4) 0.0013(4)
C2B 0.0086(5) 0.0084(5) 0.0085(5) -0.0025(4) -0.0021(4) 0.0000(4)
C3A 0.0104(6) 0.0088(6) 0.0103(5) -0.0039(5) -0.0030(4) 0.0018(4)
C3B 0.0075(5) 0.0094(6) 0.0091(5) -0.0031(4) -0.0002(4) -0.0009(4)
C4A 0.0110(6) 0.0159(6) 0.0145(6) -0.0069(5) 0.0004(5) -0.0005(5)
C4B 0.0102(6) 0.0122(6) 0.0132(6) -0.0039(5) -0.0034(5) 0.0017(5)
C5A 0.0170(7) 0.0180(7) 0.0148(6) -0.0095(5) 0.0025(5) 0.0004(5)
C5B 0.0080(6) 0.0156(6) 0.0181(6) -0.0068(5) -0.0014(5) 0.0026(5)
C6A 0.0211(7) 0.0160(7) 0.0155(6) -0.0101(5) -0.0026(5) 0.0001(5)
C6B 0.0110(6) 0.0173(7) 0.0143(6) -0.0072(5) 0.0026(5) 0.0001(5)
C7A 0.0141(6) 0.0132(6) 0.0156(6) -0.0066(5) -0.0023(5) -0.0019(5)
C7B 0.0132(6) 0.0160(6) 0.0101(6) -0.0037(5) -0.0002(5) 0.0004(5)
C8A 0.0106(6) 0.0088(6) 0.0091(5) -0.0030(5) -0.0012(4) 0.0019(4)
C8B 0.0081(5) 0.0106(6) 0.0106(6) -0.0034(5) -0.0023(4) 0.0014(4)
N1A 0.0088(5) 0.0091(5) 0.0079(5) -0.0031(4) -0.0013(4) 0.0007(4)
N1B 0.0066(5) 0.0093(5) 0.0085(5) -0.0027(4) -0.0014(4) 0.0008(4)
N2A 0.0081(5) 0.0099(5) 0.0084(5) -0.0032(4) -0.0003(4) -0.0007(4)
N2B 0.0092(5) 0.0130(5) 0.0080(5) -0.0027(4) -0.0021(4) 0.0027(4)
O1 0.0104(4) 0.0137(4) 0.0108(4) -0.0030(4) -0.0035(3) 0.0021(3)
O1A 0.0083(4) 0.0124(4) 0.0084(4) -0.0037(3) -0.0009(3) -0.0011(3)
O1B 0.0090(4) 0.0126(4) 0.0072(4) -0.0025(3) -0.0015(3) 0.0021(3)
O1W 0.0100(4) 0.0114(4) 0.0155(4) -0.0057(4) -0.0050(3) 0.0011(3)
O2A 0.0085(4) 0.0137(4) 0.0096(4) -0.0042(3) 0.0003(3) -0.0004(3)
O2B 0.0110(4) 0.0138(4) 0.0102(4) -0.0040(3) -0.0042(3) 0.0051(3)
O2W 0.0101(4) 0.0224(5) 0.0185(5) -0.0112(4) -0.0019(4) 0.0027(4)
O3W 0.0152(5) 0.0195(5) 0.0192(5) -0.0099(4) -0.0047(4) 0.0036(4)
O4W 0.0133(5) 0.0234(5) 0.0271(5) -0.0167(5) -0.0008(4) 0.0008(4)
O5W 0.0131(5) 0.0180(5) 0.0218(5) -0.0109(4) -0.0008(4) 0.0012(4)

loop_
_atom_type_symbol
_atom_type_description
_atom_type_scat_dispersion_real
_atom_type_scat_dispersion_imag
_atom_type_scat_source
C C 0.0033 0.0016 'International Tables Vol C Tables 4.2.6.8 and 6.1.1.4'
H H 0.0000 0.0000 'International Tables Vol C Tables 4.2.6.8 and 6.1.1.4'
N N 0.0061 0.0033 'International Tables Vol C Tables 4.2.6.8 and 6.1.1.4'
O O 0.0106 0.0060 'International Tables Vol C Tables 4.2.6.8 and 6.1.1.4'
V V 0.3005 0.5294 'International Tables Vol C Tables 4.2.6.8 and 6.1.1.4'

loop_
_geom_angle_atom_site_label_1
_geom_angle_atom_site_label_2
_geom_angle_atom_site_label_3
_geom_angle
O1 V1 O1A 108.21(4)
O1 V1 O1W 95.23(4)
O1A V1 O1W 88.07(4)
O1 V1 N1A 100.63(5)
O1A V1 N1A 78.89(4)
O1W V1 N1A 161.96(4)
O1 V1 N1B 96.50(4)
O1A V1 N1B 154.28(4)
O1W V1 N1B 96.88(4)
N1A V1 N1B 89.85(4)
O1 V1 O1B 169.12(4)
O1A V1 O1B 81.53(3)
O1W V1 O1B 79.98(4)
N1A V1 O1B 85.77(4)
N1B V1 O1B 74.57(4)
O2A C1A O1A 125.57(11)
O2A C1A C2A 121.92(11)
O1A C1A C2A 112.50(10)
O2B C1B O1B 126.96(11)
O2B C1B C2B 120.50(11)
O1B C1B C2B 112.53(11)
N1A C2A N2A 112.77(11)
N1A C2A C1A 117.82(11)
N2A C2A C1A 129.40(11)
N1B C2B N2B 113.01(11)
N1B C2B C1B 119.09(11)
N2B C2B C1B 127.90(11)
N1A C3A C4A 131.34(12)
N1A C3A C8A 108.06(11)
C4A C3A C8A 120.57(11)
N1B C3B C4B 130.82(12)
N1B C3B C8B 108.27(11)
C4B C3B C8B 120.88(11)
C5A C4A C3A 117.05(12)
C5B C4B C3B 116.92(12)
C4A C5A C6A 121.69(12)
C4B C5B C6B 121.90(12)
C7A C6A C5A 121.89(12)
C7B C6B C5B 121.75(12)
C6A C7A C8A 116.36(12)
C6B C7B C8B 116.33(12)
N2A C8A C7A 131.25(12)
N2A C8A C3A 106.35(11)
C7A C8A C3A 122.40(11)
N2B C8B C7B 131.61(12)
N2B C8B C3B 106.16(10)
C7B C8B C3B 122.22(12)
C2A N1A C3A 105.72(10)
C2A N1A V1 110.68(8)
C3A N1A V1 142.36(9)
C2B N1B C3B 105.57(10)
C2B N1B V1 115.81(8)
C3B N1B V1 137.24(8)
C2A N2A C8A 107.08(10)
C2B N2B C8B 106.98(10)
C1A O1A V1 117.75(8)
C1B O1B V1 117.10(8)

loop_
_geom_bond_atom_site_label_1
_geom_bond_atom_site_label_2
_geom_bond_distance
V1 O1 1.5926(9)
V1 O1A 2.0219(9)
V1 O1W 2.0622(9)
V1 N1A 2.0852(11)
V1 N1B 2.0957(10)
V1 O1B 2.2404(9)
C1A O2A 1.2342(15)
C1A O1A 1.2871(15)
C1A C2A 1.4940(17)
C1B O2B 1.2414(15)
C1B O1B 1.2716(15)
C1B C2B 1.4910(17)
C2A N1A 1.3347(16)
C2A N2A 1.3385(16)
C2B N1B 1.3282(16)
C2B N2B 1.3430(16)
C3A N1A 1.3887(16)
C3A C4A 1.4019(17)
C3A C8A 1.4067(17)
C3B N1B 1.3915(15)
C3B C4B 1.3960(17)
C3B C8B 1.4069(17)
C4A C5A 1.3839(19)
C4B C5B 1.3855(18)
C5A C6A 1.409(2)
C5B C6B 1.4103(19)
C6A C7A 1.3830(19)
C6B C7B 1.3821(19)
C7A C8A 1.3939(18)
C7B C8B 1.3996(17)
C8A N2A 1.3809(15)
C8B N2B 1.3813(16)
